data_7712814
loop_
_publ_author_name
'Kundu, Debsouri'
'Del Rio, Natalia'
'Cordier, Marie'
'Vanthuyne, Nicolas'
'Puttock, Emma V. Victoria'
'Meskers, Stefan C. J.'
'Williams, Gareth'
'Srebro-Hooper, Monika'
'Crassous, Jeanne'

_publ_section_title
;
 Enantiopure cycloplatinated pentahelicenic N-heterocyclic carbenic
 complexes that display long-lived circularly polarized phosphorescence.
;
_journal_name_full 'Dalton Transactions'
_journal_paper_doi 10.1039/D3DT00577A
_journal_year 2023
_chemical_compound_source 'synthesis as described'
_chemical_formula_moiety 'C43 H32 Cl2 N2 O3 Pt'
_chemical_formula_sum 'C43 H32 Cl2 N2 O3 Pt'
_chemical_formula_weight 890.69
_space_group_crystal_system triclinic
_space_group_IT_number 2
_space_group_name_Hall '-P 1'
_space_group_name_H-M_alt 'P -1'
_atom_sites_solution_hydrogens geom
_atom_sites_solution_primary dual
_atom_sites_solution_secondary difmap
_audit_update_record
;
2022-09-13 deposited with the CCDC.	2023-04-17 downloaded from the CCDC.
;
_cell_angle_alpha 77.079(2)
_cell_angle_beta 73.709(2)
_cell_angle_gamma 85.307(2)
_cell_formula_units_Z 2
_cell_length_a 10.1129(8)
_cell_length_b 13.0517(10)
_cell_length_c 13.8906(9)
_cell_measurement_reflns_used 7964
_cell_measurement_temperature 150(2)
_cell_measurement_theta_max 27.0711
_cell_measurement_theta_min 2.2527
_cell_measurement_wavelength 0.710730
_cell_volume 1714.9(2)
_computing_cell_refinement 'Bruker APEX2 (Bruker, 2014)'
_computing_data_collection 'Bruker APEX2 (Bruker, 2014)'
_computing_data_reduction 'Bruker APEX2 (Bruker, 2014)'
_computing_molecular_graphics
;
   'PLATON, A.L.Spek, Acta Cryst. 2009, D65, 148-155'
;
_computing_publication_material 'CRYSCALC (T. Roisnel, local program, ver. 2021)'
_computing_structure_refinement 'SHELXL-2018_3 (Sheldrick, 2018)'
_computing_structure_solution 'SHELXT 2018_2 (Sheldrick, 2018)'
_diffrn_ambient_temperature 150(2)
_diffrn_detector CCD-LDI-APEX2
_diffrn_detector_area_resol_mean 8.33
_diffrn_measured_fraction_theta_full 0.994
_diffrn_measured_fraction_theta_max 0.978
_diffrn_measurement_device_type 'APEXII Bruker-AXS'
_diffrn_measurement_method 'CCD rotation images, thin slices'
_diffrn_orient_matrix_UB_11 -0.0556363
_diffrn_orient_matrix_UB_12 0.0585520
_diffrn_orient_matrix_UB_13 -0.0306191
_diffrn_orient_matrix_UB_21 -0.0863954
_diffrn_orient_matrix_UB_22 -0.0321349
_diffrn_orient_matrix_UB_23 0.0488736
_diffrn_orient_matrix_UB_31 0.0076174
_diffrn_orient_matrix_UB_32 0.0414847
_diffrn_orient_matrix_UB_33 0.0505783
_diffrn_radiation_monochromator graphite
_diffrn_radiation_probe x-ray
_diffrn_radiation_source 'fine-focus sealed tube'
_diffrn_radiation_type MoK\a
_diffrn_radiation_wavelength 0.71073
_diffrn_reflns_av_R_equivalents 0.0517
_diffrn_reflns_av_unetI/netI 0.0613
_diffrn_reflns_limit_h_max 13
_diffrn_reflns_limit_h_min -13
_diffrn_reflns_limit_k_max 14
_diffrn_reflns_limit_k_min -16
_diffrn_reflns_limit_l_max 13
_diffrn_reflns_limit_l_min -18
_diffrn_reflns_number 23231
_diffrn_reflns_theta_full 25.242
_diffrn_reflns_theta_max 27.515
_diffrn_reflns_theta_min 2.614
_exptl_absorpt_coefficient_mu 4.293
_exptl_absorpt_correction_T_max 0.357
_exptl_absorpt_correction_T_min 0.213
_exptl_absorpt_correction_type multi-scan
_exptl_absorpt_process_details
;
  [Sheldrick, G.M. (2014). SADABS Bruker AXS Inc., Madison, Wisconsin, USA]
;
_exptl_crystal_colour yellow
_exptl_crystal_density_diffrn 1.725
_exptl_crystal_description prism
_exptl_crystal_F_000 880
_exptl_crystal_size_max 0.700
_exptl_crystal_size_mid 0.280
_exptl_crystal_size_min 0.240
_refine_diff_density_max 1.146
_refine_diff_density_min -1.006
_refine_diff_density_rms 0.133
_refine_ls_extinction_method none
_refine_ls_goodness_of_fit_ref 1.009
_refine_ls_hydrogen_treatment constr
_refine_ls_matrix_type full
_refine_ls_number_parameters 462
_refine_ls_number_reflns 7713
_refine_ls_number_restraints 0
_refine_ls_restrained_S_all 1.009
_refine_ls_R_factor_all 0.0380
_refine_ls_R_factor_gt 0.0310
_refine_ls_shift/su_max 0.002
_refine_ls_shift/su_mean 0.000
_refine_ls_structure_factor_coef Fsqd
_refine_ls_weighting_details 'w=1/[\s^2^(Fo^2^)+(0.0186P)^2^] where P=(Fo^2^+2Fc^2^)/3'
_refine_ls_weighting_scheme calc
_refine_ls_wR_factor_gt 0.0591
_refine_ls_wR_factor_ref 0.0613
_reflns_number_gt 6811
_reflns_number_total 7713
_reflns_threshold_expression >2sigma(I)
_cod_data_source_file d3dt00577a2.cif
_cod_data_source_block DK134
_cod_database_code 7712814

loop_
_space_group_symop_operation_xyz
'x, y, z'
'-x, -y, -z'

loop_
_atom_site_label
_atom_site_type_symbol
_atom_site_fract_x
_atom_site_fract_y
_atom_site_fract_z
_atom_site_U_iso_or_equiv
_atom_site_adp_type
_atom_site_occupancy
_atom_site_site_symmetry_order
_atom_site_calc_flag
_atom_site_refinement_flags_posn
_atom_site_refinement_flags_adp
_atom_site_refinement_flags_occupancy
_atom_site_disorder_assembly
_atom_site_disorder_group
Pt1 Pt 0.51055(2) 0.53646(2) 0.28527(2) 0.01454(5) Uani 1 1 d . . . . .
O1 O 0.0544(3) 0.3282(2) 0.54542(19) 0.0263(6) Uani 1 1 d . . . . .
O2 O 0.4617(2) 0.42148(19) 0.22419(18) 0.0213(6) Uani 1 1 d . . . . .
O3 O 0.6789(2) 0.57411(19) 0.15735(17) 0.0181(5) Uani 1 1 d . . . . .
N1 N 0.4305(3) 0.6463(2) 0.4482(2) 0.0151(6) Uani 1 1 d . . . . .
N2 N 0.6132(3) 0.7244(2) 0.3410(2) 0.0149(6) Uani 1 1 d . . . . .
C1 C 0.5270(3) 0.6439(3) 0.3575(3) 0.0156(7) Uani 1 1 d . . . . .
C2 C 0.4570(3) 0.7259(3) 0.4913(3) 0.0171(8) Uani 1 1 d . . . . .
C3 C 0.5699(3) 0.7793(3) 0.4214(3) 0.0153(7) Uani 1 1 d . . . . .
C4 C 0.4013(4) 0.7478(3) 0.5890(3) 0.0199(8) Uani 1 1 d . . . . .
H4 H 0.322219 0.712782 0.635365 0.024 Uiso 1 1 calc R U . . .
C5 C 0.4652(4) 0.8213(3) 0.6148(3) 0.0201(8) Uani 1 1 d . . . . .
H5 H 0.432895 0.834322 0.682146 0.024 Uiso 1 1 calc R U . . .
C6 C 0.5784(4) 0.8794(3) 0.5446(3) 0.0186(8) Uani 1 1 d . . . . .
C7 C 0.6247(4) 0.8663(3) 0.4414(3) 0.0168(8) Uani 1 1 d . . . . .
C8 C 0.6508(4) 0.9479(3) 0.5780(3) 0.0221(8) Uani 1 1 d . . . . .
H8 H 0.617646 0.959599 0.645895 0.027 Uiso 1 1 calc R U . . .
C9 C 0.7656(4) 0.9964(3) 0.5149(3) 0.0249(9) Uani 1 1 d . . . . .
H9 H 0.821545 1.031217 0.541736 0.030 Uiso 1 1 calc R U . . .
C10 C 0.8041(4) 0.9958(3) 0.4070(3) 0.0209(8) Uani 1 1 d . . . . .
C11 C 0.7230(3) 0.9408(3) 0.3692(3) 0.0171(8) Uani 1 1 d . . . . .
C12 C 0.9168(4) 1.0545(3) 0.3386(3) 0.0277(9) Uani 1 1 d . . . . .
H12 H 0.977019 1.085323 0.365289 0.033 Uiso 1 1 calc R U . . .
C13 C 0.9405(4) 1.0677(3) 0.2352(3) 0.0299(10) Uani 1 1 d . . . . .
H13 H 1.021748 1.101160 0.190642 0.036 Uiso 1 1 calc R U . . .
C14 C 0.8443(4) 1.0316(3) 0.1939(3) 0.0242(9) Uani 1 1 d . . . . .
C15 C 0.7319(4) 0.9716(3) 0.2602(3) 0.0192(8) Uani 1 1 d . . . . .
C16 C 0.8505(4) 1.0641(3) 0.0882(3) 0.0311(10) Uani 1 1 d . . . . .
H16 H 0.930301 1.098344 0.042049 0.037 Uiso 1 1 calc R U . . .
C17 C 0.7450(5) 1.0471(3) 0.0518(3) 0.0336(10) Uani 1 1 d . . . . .
H17 H 0.749962 1.070937 -0.018937 0.040 Uiso 1 1 calc R U . . .
C18 C 0.6287(4) 0.9942(3) 0.1187(3) 0.0261(9) Uani 1 1 d . . . . .
H18 H 0.553122 0.985280 0.093651 0.031 Uiso 1 1 calc R U . . .
C19 C 0.6223(4) 0.9550(3) 0.2206(3) 0.0196(8) Uani 1 1 d . . . . .
H19 H 0.544267 0.916743 0.264488 0.024 Uiso 1 1 calc R U . . .
C20 C 0.3293(3) 0.5669(3) 0.4785(3) 0.0154(7) Uani 1 1 d . . . . .
C21 C 0.2204(4) 0.5548(3) 0.5657(3) 0.0197(8) Uani 1 1 d . . . . .
H21 H 0.208499 0.600564 0.612054 0.024 Uiso 1 1 calc R U . . .
C22 C 0.1278(4) 0.4744(3) 0.5847(3) 0.0212(8) Uani 1 1 d . . . . .
H22 H 0.050785 0.465602 0.643510 0.025 Uiso 1 1 calc R U . . .
C23 C 0.1496(4) 0.4075(3) 0.5172(3) 0.0206(8) Uani 1 1 d . . . . .
C24 C 0.2571(3) 0.4214(3) 0.4292(3) 0.0179(8) Uani 1 1 d . . . . .
H24 H 0.268240 0.375600 0.383018 0.021 Uiso 1 1 calc R U . . .
C25 C 0.3504(3) 0.5026(3) 0.4075(3) 0.0165(8) Uani 1 1 d . . . . .
C26 C 0.0647(4) 0.2604(3) 0.4769(3) 0.0267(9) Uani 1 1 d . . . . .
H26A H 0.054425 0.301677 0.411044 0.040 Uiso 1 1 calc R U . . .
H26B H -0.008126 0.208302 0.505866 0.040 Uiso 1 1 calc R U . . .
H26C H 0.154899 0.224407 0.466246 0.040 Uiso 1 1 calc R U . . .
C27 C 0.7488(3) 0.7319(3) 0.2653(3) 0.0194(8) Uani 1 1 d . . . . .
H27A H 0.781847 0.661486 0.254678 0.029 Uiso 1 1 calc R U . . .
H27B H 0.814203 0.762799 0.290561 0.029 Uiso 1 1 calc R U . . .
H27C H 0.740741 0.776376 0.200196 0.029 Uiso 1 1 calc R U . . .
C28 C 0.5255(4) 0.3984(3) 0.1366(3) 0.0193(8) Uani 1 1 d . . . . .
C29 C 0.6407(4) 0.4477(3) 0.0685(3) 0.0201(8) Uani 1 1 d . . . . .
H29 H 0.677643 0.421806 0.007412 0.024 Uiso 1 1 calc R U . . .
C30 C 0.7096(3) 0.5316(3) 0.0791(3) 0.0173(8) Uani 1 1 d . . . . .
C31 C 0.4622(4) 0.3114(3) 0.1125(3) 0.0177(8) Uani 1 1 d . . . . .
C32 C 0.3669(4) 0.2473(3) 0.1907(3) 0.0221(8) Uani 1 1 d . . . . .
H32 H 0.347931 0.257110 0.259044 0.026 Uiso 1 1 calc R U . . .
C33 C 0.3000(4) 0.1703(3) 0.1709(3) 0.0237(9) Uani 1 1 d . . . . .
H33 H 0.235759 0.127445 0.225358 0.028 Uiso 1 1 calc R U . . .
C34 C 0.3259(4) 0.1549(3) 0.0718(3) 0.0273(9) Uani 1 1 d . . . . .
H34 H 0.278856 0.102105 0.057938 0.033 Uiso 1 1 calc R U . . .
C35 C 0.4206(4) 0.2170(3) -0.0067(3) 0.0266(9) Uani 1 1 d . . . . .
H35 H 0.438836 0.206825 -0.074893 0.032 Uiso 1 1 calc R U . . .
C36 C 0.4890(4) 0.2939(3) 0.0137(3) 0.0199(8) Uani 1 1 d . . . . .
H36 H 0.555162 0.335288 -0.040626 0.024 Uiso 1 1 calc R U . . .
C37 C 0.8309(3) 0.5762(3) -0.0051(3) 0.0180(8) Uani 1 1 d . . . . .
C38 C 0.9273(4) 0.6317(3) 0.0172(3) 0.0203(8) Uani 1 1 d . . . . .
H38 H 0.913620 0.641616 0.085078 0.024 Uiso 1 1 calc R U . . .
C39 C 1.0423(4) 0.6720(3) -0.0589(3) 0.0258(9) Uani 1 1 d . . . . .
H39 H 1.108056 0.708612 -0.042819 0.031 Uiso 1 1 calc R U . . .
C40 C 1.0621(4) 0.6596(3) -0.1575(3) 0.0286(9) Uani 1 1 d . . . . .
H40 H 1.141465 0.687410 -0.209392 0.034 Uiso 1 1 calc R U . . .
C41 C 0.9667(4) 0.6068(3) -0.1812(3) 0.0286(9) Uani 1 1 d . . . . .
H41 H 0.980363 0.598854 -0.249703 0.034 Uiso 1 1 calc R U . . .
C42 C 0.8514(4) 0.5655(3) -0.1060(3) 0.0247(9) Uani 1 1 d . . . . .
H42 H 0.785885 0.529691 -0.123070 0.030 Uiso 1 1 calc R U . . .
Cl1 Cl 0.13498(12) 0.71380(11) 0.17103(9) 0.0504(3) Uani 1 1 d . . . . .
Cl2 Cl 0.25528(16) 0.85340(11) 0.25919(11) 0.0684(4) Uani 1 1 d . . . . .
C43 C 0.2169(4) 0.7232(3) 0.2648(3) 0.0339(10) Uani 1 1 d . . . . .
H43A H 0.156319 0.693949 0.333565 0.041 Uiso 1 1 calc R U . . .
H43B H 0.303243 0.680416 0.255061 0.041 Uiso 1 1 calc R U . . .

loop_
_atom_site_aniso_label
_atom_site_aniso_U_11
_atom_site_aniso_U_22
_atom_site_aniso_U_33
_atom_site_aniso_U_23
_atom_site_aniso_U_13
_atom_site_aniso_U_12
Pt1 0.01508(7) 0.01555(8) 0.01241(8) -0.00551(5) -0.00017(5) -0.00238(5)
O1 0.0243(14) 0.0269(16) 0.0246(15) -0.0063(12) 0.0022(12) -0.0131(12)
O2 0.0227(14) 0.0232(14) 0.0178(14) -0.0095(11) 0.0004(11) -0.0070(11)
O3 0.0160(13) 0.0231(14) 0.0154(13) -0.0071(11) -0.0006(11) -0.0059(10)
N1 0.0169(15) 0.0150(16) 0.0120(15) -0.0040(12) 0.0002(13) -0.0028(12)
N2 0.0134(15) 0.0152(16) 0.0168(16) -0.0077(13) -0.0016(12) -0.0011(12)
C1 0.0126(17) 0.0171(19) 0.0169(19) -0.0038(15) -0.0044(15) 0.0025(14)
C2 0.0167(18) 0.020(2) 0.0165(19) -0.0081(16) -0.0042(15) 0.0023(15)
C3 0.0150(18) 0.020(2) 0.0109(18) -0.0045(15) -0.0026(15) -0.0006(14)
C4 0.0171(18) 0.023(2) 0.0164(19) -0.0053(16) 0.0015(15) -0.0011(15)
C5 0.023(2) 0.023(2) 0.0160(19) -0.0109(16) -0.0049(16) 0.0083(16)
C6 0.0219(19) 0.018(2) 0.020(2) -0.0093(16) -0.0092(16) 0.0070(15)
C7 0.0178(18) 0.0154(19) 0.0180(19) -0.0055(15) -0.0055(16) 0.0034(14)
C8 0.031(2) 0.021(2) 0.019(2) -0.0109(17) -0.0104(18) 0.0045(17)
C9 0.034(2) 0.018(2) 0.033(2) -0.0130(18) -0.020(2) 0.0036(17)
C10 0.024(2) 0.016(2) 0.025(2) -0.0070(16) -0.0086(17) 0.0013(15)
C11 0.0158(18) 0.0148(19) 0.022(2) -0.0097(16) -0.0039(16) 0.0027(14)
C12 0.023(2) 0.024(2) 0.040(3) -0.0099(19) -0.0103(19) -0.0064(17)
C13 0.027(2) 0.024(2) 0.037(3) -0.0097(19) -0.0011(19) -0.0096(17)
C14 0.030(2) 0.018(2) 0.025(2) -0.0083(17) -0.0029(18) -0.0032(16)
C15 0.024(2) 0.0125(19) 0.023(2) -0.0100(16) -0.0041(17) -0.0003(15)
C16 0.041(3) 0.023(2) 0.023(2) -0.0052(18) 0.0049(19) -0.0126(19)
C17 0.060(3) 0.024(2) 0.014(2) -0.0012(17) -0.006(2) -0.008(2)
C18 0.037(2) 0.019(2) 0.024(2) -0.0060(17) -0.0106(19) 0.0001(17)
C19 0.027(2) 0.0119(19) 0.021(2) -0.0063(15) -0.0055(17) 0.0005(15)
C20 0.0128(17) 0.0158(19) 0.0170(19) -0.0036(15) -0.0030(15) -0.0003(14)
C21 0.0184(19) 0.022(2) 0.0172(19) -0.0057(16) -0.0014(16) -0.0005(15)
C22 0.0178(19) 0.025(2) 0.019(2) -0.0061(17) -0.0015(16) -0.0003(15)
C23 0.021(2) 0.018(2) 0.021(2) -0.0011(16) -0.0048(17) -0.0035(15)
C24 0.0199(19) 0.0155(19) 0.0177(19) -0.0030(15) -0.0041(16) -0.0019(15)
C25 0.0142(18) 0.020(2) 0.0152(18) -0.0025(15) -0.0059(15) 0.0011(14)
C26 0.029(2) 0.024(2) 0.028(2) -0.0122(18) -0.0022(18) -0.0051(17)
C27 0.0196(19) 0.019(2) 0.0183(19) -0.0079(16) 0.0009(16) -0.0016(15)
C28 0.023(2) 0.0149(19) 0.023(2) -0.0081(16) -0.0097(17) 0.0069(15)
C29 0.0206(19) 0.024(2) 0.018(2) -0.0125(17) -0.0023(16) 0.0001(16)
C30 0.0167(18) 0.0167(19) 0.0173(19) -0.0050(15) -0.0031(16) 0.0046(14)
C31 0.0177(18) 0.018(2) 0.019(2) -0.0076(16) -0.0059(16) 0.0022(15)
C32 0.024(2) 0.024(2) 0.021(2) -0.0088(17) -0.0058(17) -0.0022(16)
C33 0.021(2) 0.023(2) 0.025(2) -0.0036(17) -0.0021(17) -0.0062(16)
C34 0.027(2) 0.025(2) 0.037(2) -0.0142(19) -0.0132(19) -0.0044(17)
C35 0.031(2) 0.029(2) 0.025(2) -0.0124(18) -0.0113(19) 0.0015(18)
C36 0.0185(19) 0.018(2) 0.023(2) -0.0059(16) -0.0028(16) -0.0023(15)
C37 0.0150(18) 0.0151(19) 0.020(2) -0.0015(15) -0.0004(15) -0.0002(14)
C38 0.0187(19) 0.020(2) 0.018(2) -0.0057(16) 0.0019(16) 0.0013(15)
C39 0.019(2) 0.021(2) 0.032(2) -0.0054(18) 0.0023(18) -0.0035(16)
C40 0.022(2) 0.025(2) 0.026(2) 0.0020(18) 0.0086(18) -0.0016(17)
C41 0.032(2) 0.030(2) 0.017(2) -0.0055(18) 0.0026(18) 0.0054(18)
C42 0.025(2) 0.024(2) 0.024(2) -0.0067(17) -0.0032(18) -0.0013(17)
Cl1 0.0420(7) 0.0759(9) 0.0375(7) -0.0135(6) -0.0116(6) -0.0180(6)
Cl2 0.0841(11) 0.0561(9) 0.0742(10) -0.0259(8) -0.0218(9) -0.0170(8)
C43 0.030(2) 0.042(3) 0.027(2) -0.002(2) -0.0059(19) -0.001(2)

loop_
_atom_type_symbol
_atom_type_description
_atom_type_scat_dispersion_real
_atom_type_scat_dispersion_imag
_atom_type_scat_source
C C 0.0033 0.0016 'International Tables Vol C Tables 4.2.6.8 and 6.1.1.4'
H H 0.0000 0.0000 'International Tables Vol C Tables 4.2.6.8 and 6.1.1.4'
Cl Cl 0.1484 0.1585 'International Tables Vol C Tables 4.2.6.8 and 6.1.1.4'
N N 0.0061 0.0033 'International Tables Vol C Tables 4.2.6.8 and 6.1.1.4'
O O 0.0106 0.0060 'International Tables Vol C Tables 4.2.6.8 and 6.1.1.4'
Pt Pt -1.7033 8.3905 'International Tables Vol C Tables 4.2.6.8 and 6.1.1.4'

loop_
_geom_angle_atom_site_label_1
_geom_angle_atom_site_label_2
_geom_angle_atom_site_label_3
_geom_angle
_geom_angle_site_symmetry_1
_geom_angle_site_symmetry_3
_geom_angle_publ_flag
C1 Pt1 C25 79.82(14) . . ?
C1 Pt1 O2 170.78(12) . . ?
C25 Pt1 O2 91.37(12) . . ?
C1 Pt1 O3 99.39(12) . . ?
C25 Pt1 O3 179.18(12) . . ?
O2 Pt1 O3 89.40(9) . . ?
C23 O1 C26 117.8(3) . . ?
C28 O2 Pt1 126.8(2) . . ?
C30 O3 Pt1 125.6(2) . . ?
C1 N1 C2 110.7(3) . . ?
C1 N1 C20 114.6(3) . . ?
C2 N1 C20 134.6(3) . . ?
C1 N2 C3 110.0(3) . . ?
C1 N2 C27 122.3(3) . . ?
C3 N2 C27 125.9(3) . . ?
N2 C1 N1 106.4(3) . . ?
N2 C1 Pt1 136.1(3) . . ?
N1 C1 Pt1 117.4(2) . . ?
N1 C2 C3 106.5(3) . . ?
N1 C2 C4 131.2(3) . . ?
C3 C2 C4 121.9(3) . . ?
C2 C3 N2 106.2(3) . . ?
C2 C3 C7 121.4(3) . . ?
N2 C3 C7 132.2(3) . . ?
C5 C4 C2 117.2(3) . . ?
C5 C4 H4 121.4 . . ?
C2 C4 H4 121.4 . . ?
C4 C5 C6 122.4(3) . . ?
C4 C5 H5 118.8 . . ?
C6 C5 H5 118.8 . . ?
C5 C6 C7 120.4(3) . . ?
C5 C6 C8 120.4(3) . . ?
C7 C6 C8 119.2(3) . . ?
C3 C7 C6 115.2(3) . . ?
C3 C7 C11 127.2(3) . . ?
C6 C7 C11 117.6(3) . . ?
C9 C8 C6 121.0(3) . . ?
C9 C8 H8 119.5 . . ?
C6 C8 H8 119.5 . . ?
C8 C9 C10 120.6(3) . . ?
C8 C9 H9 119.7 . . ?
C10 C9 H9 119.7 . . ?
C11 C10 C12 120.0(3) . . ?
C11 C10 C9 119.0(3) . . ?
C12 C10 C9 120.9(3) . . ?
C10 C11 C7 118.8(3) . . ?
C10 C11 C15 117.1(3) . . ?
C7 C11 C15 123.7(3) . . ?
C13 C12 C10 121.1(3) . . ?
C13 C12 H12 119.5 . . ?
C10 C12 H12 119.5 . . ?
C12 C13 C14 120.2(4) . . ?
C12 C13 H13 119.9 . . ?
C14 C13 H13 119.9 . . ?
C15 C14 C13 119.7(3) . . ?
C15 C14 C16 118.9(3) . . ?
C13 C14 C16 121.0(4) . . ?
C14 C15 C19 118.6(3) . . ?
C14 C15 C11 119.1(3) . . ?
C19 C15 C11 121.8(3) . . ?
C17 C16 C14 121.3(4) . . ?
C17 C16 H16 119.3 . . ?
C14 C16 H16 119.3 . . ?
C16 C17 C18 119.7(4) . . ?
C16 C17 H17 120.1 . . ?
C18 C17 H17 120.1 . . ?
C19 C18 C17 120.9(4) . . ?
C19 C18 H18 119.5 . . ?
C17 C18 H18 119.5 . . ?
C18 C19 C15 120.2(4) . . ?
C18 C19 H19 119.9 . . ?
C15 C19 H19 119.9 . . ?
C21 C20 C25 122.8(3) . . ?
C21 C20 N1 125.2(3) . . ?
C25 C20 N1 112.0(3) . . ?
C20 C21 C22 118.9(3) . . ?
C20 C21 H21 120.5 . . ?
C22 C21 H21 120.5 . . ?
C23 C22 C21 119.2(3) . . ?
C23 C22 H22 120.4 . . ?
C21 C22 H22 120.4 . . ?
C24 C23 C22 121.4(3) . . ?
C24 C23 O1 124.2(3) . . ?
C22 C23 O1 114.4(3) . . ?
C23 C24 C25 120.5(3) . . ?
C23 C24 H24 119.8 . . ?
C25 C24 H24 119.8 . . ?
C20 C25 C24 117.1(3) . . ?
C20 C25 Pt1 116.1(2) . . ?
C24 C25 Pt1 126.8(3) . . ?
O1 C26 H26A 109.5 . . ?
O1 C26 H26B 109.5 . . ?
H26A C26 H26B 109.5 . . ?
O1 C26 H26C 109.5 . . ?
H26A C26 H26C 109.5 . . ?
H26B C26 H26C 109.5 . . ?
N2 C27 H27A 109.5 . . ?
N2 C27 H27B 109.5 . . ?
H27A C27 H27B 109.5 . . ?
N2 C27 H27C 109.5 . . ?
H27A C27 H27C 109.5 . . ?
H27B C27 H27C 109.5 . . ?
O2 C28 C29 125.4(3) . . ?
O2 C28 C31 113.8(3) . . ?
C29 C28 C31 120.8(3) . . ?
C28 C29 C30 127.4(3) . . ?
C28 C29 H29 116.3 . . ?
C30 C29 H29 116.3 . . ?
O3 C30 C29 125.4(3) . . ?
O3 C30 C37 115.4(3) . . ?
C29 C30 C37 119.2(3) . . ?
C36 C31 C32 117.9(3) . . ?
C36 C31 C28 122.7(3) . . ?
C32 C31 C28 119.4(3) . . ?
C33 C32 C31 121.3(3) . . ?
C33 C32 H32 119.3 . . ?
C31 C32 H32 119.3 . . ?
C32 C33 C34 120.3(4) . . ?
C32 C33 H33 119.9 . . ?
C34 C33 H33 119.9 . . ?
C35 C34 C33 119.4(3) . . ?
C35 C34 H34 120.3 . . ?
C33 C34 H34 120.3 . . ?
C34 C35 C36 120.2(3) . . ?
C34 C35 H35 119.9 . . ?
C36 C35 H35 119.9 . . ?
C35 C36 C31 120.9(3) . . ?
C35 C36 H36 119.5 . . ?
C31 C36 H36 119.5 . . ?
C42 C37 C38 118.6(3) . . ?
C42 C37 C30 122.3(3) . . ?
C38 C37 C30 119.0(3) . . ?
C39 C38 C37 120.3(3) . . ?
C39 C38 H38 119.8 . . ?
C37 C38 H38 119.8 . . ?
C40 C39 C38 120.4(3) . . ?
C40 C39 H39 119.8 . . ?
C38 C39 H39 119.8 . . ?
C39 C40 C41 120.1(4) . . ?
C39 C40 H40 120.0 . . ?
C41 C40 H40 120.0 . . ?
C40 C41 C42 120.3(3) . . ?
C40 C41 H41 119.8 . . ?
C42 C41 H41 119.8 . . ?
C41 C42 C37 120.3(3) . . ?
C41 C42 H42 119.9 . . ?
C37 C42 H42 119.9 . . ?
Cl2 C43 Cl1 112.2(2) . . ?
Cl2 C43 H43A 109.2 . . ?
Cl1 C43 H43A 109.2 . . ?
Cl2 C43 H43B 109.2 . . ?
Cl1 C43 H43B 109.2 . . ?
H43A C43 H43B 107.9 . . ?

loop_
_geom_bond_atom_site_label_1
_geom_bond_atom_site_label_2
_geom_bond_distance
_geom_bond_site_symmetry_2
_geom_bond_publ_flag
Pt1 C1 1.940(3) . ?
Pt1 C25 1.984(3) . ?
Pt1 O2 2.035(2) . ?
Pt1 O3 2.085(2) . ?
O1 C23 1.386(4) . ?
O1 C26 1.417(4) . ?
O2 C28 1.296(4) . ?
O3 C30 1.280(4) . ?
N1 C1 1.364(4) . ?
N1 C2 1.387(4) . ?
N1 C20 1.427(4) . ?
N2 C1 1.358(4) . ?
N2 C3 1.409(4) . ?
N2 C27 1.471(4) . ?
C2 C3 1.392(5) . ?
C2 C4 1.400(5) . ?
C3 C7 1.415(5) . ?
C4 C5 1.360(5) . ?
C4 H4 0.9500 . ?
C5 C6 1.421(5) . ?
C5 H5 0.9500 . ?
C6 C7 1.422(5) . ?
C6 C8 1.428(5) . ?
C7 C11 1.450(5) . ?
C8 C9 1.348(5) . ?
C8 H8 0.9500 . ?
C9 C10 1.440(5) . ?
C9 H9 0.9500 . ?
C10 C11 1.404(5) . ?
C10 C12 1.414(5) . ?
C11 C15 1.457(5) . ?
C12 C13 1.361(5) . ?
C12 H12 0.9500 . ?
C13 C14 1.416(5) . ?
C13 H13 0.9500 . ?
C14 C15 1.411(5) . ?
C14 C16 1.419(5) . ?
C15 C19 1.417(5) . ?
C16 C17 1.355(5) . ?
C16 H16 0.9500 . ?
C17 C18 1.398(5) . ?
C17 H17 0.9500 . ?
C18 C19 1.378(5) . ?
C18 H18 0.9500 . ?
C19 H19 0.9500 . ?
C20 C21 1.378(5) . ?
C20 C25 1.395(5) . ?
C21 C22 1.395(5) . ?
C21 H21 0.9500 . ?
C22 C23 1.382(5) . ?
C22 H22 0.9500 . ?
C23 C24 1.377(5) . ?
C24 C25 1.402(5) . ?
C24 H24 0.9500 . ?
C26 H26A 0.9800 . ?
C26 H26B 0.9800 . ?
C26 H26C 0.9800 . ?
C27 H27A 0.9800 . ?
C27 H27B 0.9800 . ?
C27 H27C 0.9800 . ?
C28 C29 1.378(5) . ?
C28 C31 1.490(5) . ?
C29 C30 1.401(5) . ?
C29 H29 0.9500 . ?
C30 C37 1.489(5) . ?
C31 C36 1.390(5) . ?
C31 C32 1.395(5) . ?
C32 C33 1.371(5) . ?
C32 H32 0.9500 . ?
C33 C34 1.384(5) . ?
C33 H33 0.9500 . ?
C34 C35 1.382(5) . ?
C34 H34 0.9500 . ?
C35 C36 1.385(5) . ?
C35 H35 0.9500 . ?
C36 H36 0.9500 . ?
C37 C42 1.395(5) . ?
C37 C38 1.399(5) . ?
C38 C39 1.382(5) . ?
C38 H38 0.9500 . ?
C39 C40 1.372(5) . ?
C39 H39 0.9500 . ?
C40 C41 1.379(5) . ?
C40 H40 0.9500 . ?
C41 C42 1.382(5) . ?
C41 H41 0.9500 . ?
C42 H42 0.9500 . ?
Cl1 C43 1.758(4) . ?
Cl2 C43 1.754(4) . ?
C43 H43A 0.9900 . ?
C43 H43B 0.9900 . ?

loop_
_geom_torsion_atom_site_label_1
_geom_torsion_atom_site_label_2
_geom_torsion_atom_site_label_3
_geom_torsion_atom_site_label_4
_geom_torsion
_geom_torsion_site_symmetry_1
_geom_torsion_site_symmetry_2
_geom_torsion_site_symmetry_3
_geom_torsion_site_symmetry_4
_geom_torsion_publ_flag
C3 N2 C1 N1 -0.8(4) . . . . ?
C27 N2 C1 N1 164.5(3) . . . . ?
C3 N2 C1 Pt1 178.1(3) . . . . ?
C27 N2 C1 Pt1 -16.6(5) . . . . ?
C2 N1 C1 N2 -1.8(4) . . . . ?
C20 N1 C1 N2 179.7(3) . . . . ?
C2 N1 C1 Pt1 179.1(2) . . . . ?
C20 N1 C1 Pt1 0.6(4) . . . . ?
C1 N1 C2 C3 3.7(4) . . . . ?
C20 N1 C2 C3 -178.2(3) . . . . ?
C1 N1 C2 C4 -168.5(4) . . . . ?
C20 N1 C2 C4 9.5(6) . . . . ?
N1 C2 C3 N2 -4.0(4) . . . . ?
C4 C2 C3 N2 169.1(3) . . . . ?
N1 C2 C3 C7 179.9(3) . . . . ?
C4 C2 C3 C7 -6.9(5) . . . . ?
C1 N2 C3 C2 3.1(4) . . . . ?
C27 N2 C3 C2 -161.6(3) . . . . ?
C1 N2 C3 C7 178.5(4) . . . . ?
C27 N2 C3 C7 13.8(6) . . . . ?
N1 C2 C4 C5 168.9(3) . . . . ?
C3 C2 C4 C5 -2.3(5) . . . . ?
C2 C4 C5 C6 4.0(5) . . . . ?
C4 C5 C6 C7 3.5(5) . . . . ?
C4 C5 C6 C8 -173.7(3) . . . . ?
C2 C3 C7 C6 13.7(5) . . . . ?
N2 C3 C7 C6 -161.2(3) . . . . ?
C2 C3 C7 C11 -167.3(3) . . . . ?
N2 C3 C7 C11 17.8(6) . . . . ?
C5 C6 C7 C3 -12.0(5) . . . . ?
C8 C6 C7 C3 165.2(3) . . . . ?
C5 C6 C7 C11 169.0(3) . . . . ?
C8 C6 C7 C11 -13.8(5) . . . . ?
C5 C6 C8 C9 174.1(3) . . . . ?
C7 C6 C8 C9 -3.1(5) . . . . ?
C6 C8 C9 C10 11.4(6) . . . . ?
C8 C9 C10 C11 -2.3(5) . . . . ?
C8 C9 C10 C12 174.1(4) . . . . ?
C12 C10 C11 C7 168.8(3) . . . . ?
C9 C10 C11 C7 -14.8(5) . . . . ?
C12 C10 C11 C15 -18.2(5) . . . . ?
C9 C10 C11 C15 158.2(3) . . . . ?
C3 C7 C11 C10 -156.3(3) . . . . ?
C6 C7 C11 C10 22.6(5) . . . . ?
C3 C7 C11 C15 31.3(5) . . . . ?
C6 C7 C11 C15 -149.8(3) . . . . ?
C11 C10 C12 C13 6.7(6) . . . . ?
C9 C10 C12 C13 -169.6(4) . . . . ?
C10 C12 C13 C14 6.4(6) . . . . ?
C12 C13 C14 C15 -7.2(6) . . . . ?
C12 C13 C14 C16 166.1(4) . . . . ?
C13 C14 C15 C19 167.0(3) . . . . ?
C16 C14 C15 C19 -6.4(5) . . . . ?
C13 C14 C15 C11 -4.8(5) . . . . ?
C16 C14 C15 C11 -178.2(3) . . . . ?
C10 C11 C15 C14 17.2(5) . . . . ?
C7 C11 C15 C14 -170.2(3) . . . . ?
C10 C11 C15 C19 -154.3(3) . . . . ?
C7 C11 C15 C19 18.2(5) . . . . ?
C15 C14 C16 C17 6.3(6) . . . . ?
C13 C14 C16 C17 -167.0(4) . . . . ?
C14 C16 C17 C18 -1.6(6) . . . . ?
C16 C17 C18 C19 -2.9(6) . . . . ?
C17 C18 C19 C15 2.6(5) . . . . ?
C14 C15 C19 C18 2.1(5) . . . . ?
C11 C15 C19 C18 173.7(3) . . . . ?
C1 N1 C20 C21 -178.6(3) . . . . ?
C2 N1 C20 C21 3.4(6) . . . . ?
C1 N1 C20 C25 -0.2(4) . . . . ?
C2 N1 C20 C25 -178.3(3) . . . . ?
C25 C20 C21 C22 0.7(5) . . . . ?
N1 C20 C21 C22 179.0(3) . . . . ?
C20 C21 C22 C23 1.5(5) . . . . ?
C21 C22 C23 C24 -2.8(6) . . . . ?
C21 C22 C23 O1 177.8(3) . . . . ?
C26 O1 C23 C24 -3.2(5) . . . . ?
C26 O1 C23 C22 176.2(3) . . . . ?
C22 C23 C24 C25 1.8(5) . . . . ?
O1 C23 C24 C25 -178.8(3) . . . . ?
C21 C20 C25 C24 -1.7(5) . . . . ?
N1 C20 C25 C24 179.9(3) . . . . ?
C21 C20 C25 Pt1 178.2(3) . . . . ?
N1 C20 C25 Pt1 -0.2(4) . . . . ?
C23 C24 C25 C20 0.4(5) . . . . ?
C23 C24 C25 Pt1 -179.5(3) . . . . ?
Pt1 O2 C28 C29 0.8(5) . . . . ?
Pt1 O2 C28 C31 -178.6(2) . . . . ?
O2 C28 C29 C30 -1.0(6) . . . . ?
C31 C28 C29 C30 178.5(3) . . . . ?
Pt1 O3 C30 C29 -4.4(5) . . . . ?
Pt1 O3 C30 C37 176.8(2) . . . . ?
C28 C29 C30 O3 3.0(6) . . . . ?
C28 C29 C30 C37 -178.2(3) . . . . ?
O2 C28 C31 C36 161.7(3) . . . . ?
C29 C28 C31 C36 -17.9(5) . . . . ?
O2 C28 C31 C32 -15.2(5) . . . . ?
C29 C28 C31 C32 165.3(3) . . . . ?
C36 C31 C32 C33 -0.9(5) . . . . ?
C28 C31 C32 C33 176.1(3) . . . . ?
C31 C32 C33 C34 -0.2(6) . . . . ?
C32 C33 C34 C35 0.7(6) . . . . ?
C33 C34 C35 C36 0.0(6) . . . . ?
C34 C35 C36 C31 -1.2(6) . . . . ?
C32 C31 C36 C35 1.6(5) . . . . ?
C28 C31 C36 C35 -175.3(3) . . . . ?
O3 C30 C37 C42 -158.2(3) . . . . ?
C29 C30 C37 C42 22.9(5) . . . . ?
O3 C30 C37 C38 21.2(5) . . . . ?
C29 C30 C37 C38 -157.7(3) . . . . ?
C42 C37 C38 C39 -1.9(5) . . . . ?
C30 C37 C38 C39 178.7(3) . . . . ?
C37 C38 C39 C40 1.0(6) . . . . ?
C38 C39 C40 C41 0.2(6) . . . . ?
C39 C40 C41 C42 -0.5(6) . . . . ?
C40 C41 C42 C37 -0.4(6) . . . . ?
C38 C37 C42 C41 1.6(5) . . . . ?
C30 C37 C42 C41 -179.0(3) . . . . ?
